data_4064087
loop_
_publ_author_name
'Takemoto, Shin'
'Kobayashi, Tomoharu'
'Ito, Takahiro'
'Inui, Akira'
'Karitani, Kenji'
'Katagiri, Sayuri'
'Masuhara, Yusaku'
'Matsuzaka, Hiroyuki'

_publ_section_title
;
 Synthesis and Reactivity of Coordinatively Unsaturated Dinuclear
 Ruthenium Bridging Imido Complexes
;
_journal_issue 8
_journal_name_full Organometallics
_journal_page_first 2160
_journal_paper_doi 10.1021/om1011227
_journal_volume 30
_journal_year 2011
_chemical_formula_sum 'C46 H71 N5 Ru2'
_chemical_formula_weight 896.22
_chemical_name_systematic
; 
 ? 
;
_space_group_IT_number 14
_symmetry_cell_setting monoclinic
_symmetry_space_group_name_Hall '-P 2ybc'
_symmetry_space_group_name_H-M 'P 1 21/c 1'
_atom_sites_solution_hydrogens geom
_atom_sites_solution_primary direct
_atom_sites_solution_secondary difmap
_audit_creation_method SHELXL-97
_cell_angle_alpha 90.00
_cell_angle_beta 91.196(11)
_cell_angle_gamma 90.00
_cell_formula_units_Z 4
_cell_length_a 13.590(4)
_cell_length_b 20.820(4)
_cell_length_c 16.966(4)
_cell_measurement_temperature 296(2)
_cell_volume 4799(2)
_computing_cell_refinement 'RIGAKU PROCESS AUTO'
_computing_data_collection 'RIGAKU PROCESS AUTO'
_computing_data_reduction 'RIGAKU PROCESS AUTO'
_computing_structure_refinement 'SHELXL-97 (Sheldrick, 1997)'
_computing_structure_solution 'SHELXS-97 (Sheldrick, 1990)'
_diffrn_ambient_temperature 296(2)
_diffrn_measured_fraction_theta_full 0.994
_diffrn_measured_fraction_theta_max 0.994
_diffrn_measurement_device_type 'RIGAKU R-AXIS RAPID'
_diffrn_radiation_monochromator graphite
_diffrn_radiation_source 'fine-focus sealed tube'
_diffrn_radiation_type MoK\a
_diffrn_radiation_wavelength 0.71075
_diffrn_reflns_av_R_equivalents 0.0653
_diffrn_reflns_av_sigmaI/netI 0.0593
_diffrn_reflns_limit_h_max 17
_diffrn_reflns_limit_h_min -17
_diffrn_reflns_limit_k_max 25
_diffrn_reflns_limit_k_min -26
_diffrn_reflns_limit_l_max 22
_diffrn_reflns_limit_l_min -20
_diffrn_reflns_number 44128
_diffrn_reflns_theta_full 27.49
_diffrn_reflns_theta_max 27.49
_diffrn_reflns_theta_min 3.00
_exptl_absorpt_coefficient_mu 0.663
_exptl_absorpt_correction_T_max 0.9804
_exptl_absorpt_correction_T_min 0.7775
_exptl_absorpt_correction_type empirical
_exptl_absorpt_process_details ABSCOR
_exptl_crystal_colour yellow
_exptl_crystal_density_diffrn 1.240
_exptl_crystal_density_method 'not measured'
_exptl_crystal_description plate
_exptl_crystal_F_000 1880
_exptl_crystal_size_max 0.40
_exptl_crystal_size_mid 0.30
_exptl_crystal_size_min 0.03
_refine_diff_density_max 0.688
_refine_diff_density_min -0.488
_refine_diff_density_rms 0.106
_refine_ls_extinction_method none
_refine_ls_goodness_of_fit_ref 0.994
_refine_ls_hydrogen_treatment constr
_refine_ls_matrix_type full
_refine_ls_number_parameters 478
_refine_ls_number_reflns 10930
_refine_ls_number_restraints 0
_refine_ls_restrained_S_all 0.994
_refine_ls_R_factor_all 0.0874
_refine_ls_R_factor_gt 0.0474
_refine_ls_shift/su_max 0.004
_refine_ls_shift/su_mean 0.000
_refine_ls_structure_factor_coef Fsqd
_refine_ls_weighting_details 'calc w=1/[\s^2^(Fo^2^)+(0.0689P)^2^+0.0000P] where P=(Fo^2^+2Fc^2^)/3'
_refine_ls_weighting_scheme calc
_refine_ls_wR_factor_gt 0.1126
_refine_ls_wR_factor_ref 0.1300
_reflns_number_gt 7115
_reflns_number_total 10930
_reflns_threshold_expression >2sigma(I)
_cod_data_source_file om1011227_si_002.cif
_cod_data_source_block 5
_cod_depositor_comments
;
The following automatic conversions were performed:
'_atom_site_symetry_multiplicity' tag replaced with
'_atom_site_symmetry_multiplicity'.

Automatic conversion script
Id: cif_correct_tags 1440 2010-10-19 06:21:57Z saulius 
;
_cod_original_cell_volume 4800(2)
_cod_original_sg_symbol_H-M P21/c
_cod_database_code 4064087

loop_
_symmetry_equiv_pos_as_xyz
'x, y, z'
'-x, y+1/2, -z+1/2'
'-x, -y, -z'
'x, -y-1/2, z-1/2'

loop_
_atom_site_label
_atom_site_type_symbol
_atom_site_fract_x
_atom_site_fract_y
_atom_site_fract_z
_atom_site_U_iso_or_equiv
_atom_site_adp_type
_atom_site_occupancy
_atom_site_symmetry_multiplicity
_atom_site_calc_flag
_atom_site_refinement_flags
Ru1 Ru 0.86208(2) 0.117050(14) 0.692166(18) 0.04536(10) Uani 1 1 d .
Ru2 Ru 0.50366(2) -0.021893(14) 0.746672(18) 0.04463(10) Uani 1 1 d .
N1 N 0.7273(2) 0.07883(14) 0.73799(17) 0.0448(7) Uani 1 1 d .
N2 N 0.8503(2) 0.01430(14) 0.7136(2) 0.0486(8) Uani 1 1 d .
N3 N 0.9589(3) 0.1470(2) 0.8521(2) 0.0825(12) Uani 1 1 d .
N4 N 0.3752(3) -0.03835(19) 0.8925(2) 0.0693(10) Uani 1 1 d .
N5 N 0.6392(3) -0.12091(17) 0.8265(2) 0.0624(9) Uani 1 1 d .
C1 C 0.7651(3) 0.02060(17) 0.7477(2) 0.0464(9) Uani 1 1 d .
H1 H 0.7347 -0.0121 0.7755 0.056 Uiso 1 1 calc R
C2 C 0.9121(3) -0.0416(2) 0.7283(3) 0.0610(11) Uani 1 1 d .
C3 C 1.0091(5) -0.0305(4) 0.6943(6) 0.164(4) Uani 1 1 d .
H3A H 1.0015 -0.0223 0.6388 0.197 Uiso 1 1 calc R
H3B H 1.0496 -0.0678 0.7024 0.197 Uiso 1 1 calc R
H3C H 1.0397 0.0059 0.7194 0.197 Uiso 1 1 calc R
C4 C 0.9232(6) -0.0557(4) 0.8143(4) 0.147(3) Uani 1 1 d .
H4A H 0.8596 -0.0635 0.8359 0.177 Uiso 1 1 calc R
H4B H 0.9533 -0.0196 0.8406 0.177 Uiso 1 1 calc R
H4C H 0.9640 -0.0930 0.8217 0.177 Uiso 1 1 calc R
C5 C 0.8650(6) -0.1005(3) 0.6911(6) 0.152(4) Uani 1 1 d .
H5A H 0.8019 -0.1077 0.7139 0.182 Uiso 1 1 calc R
H5B H 0.9064 -0.1371 0.7006 0.182 Uiso 1 1 calc R
H5C H 0.8570 -0.0939 0.6354 0.182 Uiso 1 1 calc R
C6 C 0.6451(3) 0.10191(16) 0.7790(2) 0.0434(8) Uani 1 1 d .
C7 C 0.5561(3) 0.06880(17) 0.7922(2) 0.0454(8) Uani 1 1 d .
C8 C 0.4852(3) 0.10504(19) 0.8316(3) 0.0590(11) Uani 1 1 d .
H8 H 0.4251 0.0855 0.8413 0.071 Uiso 1 1 calc R
C9 C 0.4982(4) 0.1680(2) 0.8573(3) 0.0691(13) Uani 1 1 d .
H9 H 0.4481 0.1894 0.8832 0.083 Uiso 1 1 calc R
C10 C 0.5857(4) 0.1978(2) 0.8439(3) 0.0708(13) Uani 1 1 d .
H10 H 0.5964 0.2396 0.8614 0.085 Uiso 1 1 calc R
C11 C 0.6570(3) 0.16580(18) 0.8048(2) 0.0579(11) Uani 1 1 d .
H11 H 0.7158 0.1869 0.7947 0.069 Uiso 1 1 calc R
C12 C 0.9176(3) 0.13185(18) 0.7943(2) 0.0527(10) Uani 1 1 d .
C13 C 0.9942(5) 0.1797(3) 0.9207(3) 0.0965(19) Uani 1 1 d .
C14 C 0.9244(11) 0.2343(5) 0.9330(7) 0.251(7) Uani 1 1 d .
H14A H 0.9108 0.2552 0.8836 0.301 Uiso 1 1 calc R
H14B H 0.9534 0.2644 0.9694 0.301 Uiso 1 1 calc R
H14C H 0.8642 0.2181 0.9540 0.301 Uiso 1 1 calc R
C15 C 1.0933(8) 0.2053(6) 0.9068(5) 0.213(6) Uani 1 1 d .
H15A H 1.1322 0.1731 0.8815 0.256 Uiso 1 1 calc R
H15B H 1.1240 0.2169 0.9562 0.256 Uiso 1 1 calc R
H15C H 1.0884 0.2425 0.8735 0.256 Uiso 1 1 calc R
C16 C 0.9983(7) 0.1352(5) 0.9897(4) 0.173(4) Uani 1 1 d .
H16A H 0.9329 0.1214 1.0017 0.207 Uiso 1 1 calc R
H16B H 1.0268 0.1571 1.0344 0.207 Uiso 1 1 calc R
H16C H 1.0378 0.0985 0.9772 0.207 Uiso 1 1 calc R
C17 C 0.4269(3) -0.03057(19) 0.8394(3) 0.0544(10) Uani 1 1 d .
C18 C 0.3099(4) -0.0371(3) 0.9574(3) 0.0735(13) Uani 1 1 d .
C19 C 0.3487(8) 0.0102(4) 1.0153(5) 0.167(4) Uani 1 1 d .
H19A H 0.4088 -0.0057 1.0387 0.201 Uiso 1 1 calc R
H19B H 0.3012 0.0169 1.0556 0.201 Uiso 1 1 calc R
H19C H 0.3612 0.0502 0.9891 0.201 Uiso 1 1 calc R
C20 C 0.3073(6) -0.1021(3) 0.9945(4) 0.120(2) Uani 1 1 d .
H20A H 0.2844 -0.1330 0.9563 0.144 Uiso 1 1 calc R
H20B H 0.2636 -0.1014 1.0382 0.144 Uiso 1 1 calc R
H20C H 0.3722 -0.1136 1.0128 0.144 Uiso 1 1 calc R
C21 C 0.2115(6) -0.0191(5) 0.9251(5) 0.160(4) Uani 1 1 d .
H21A H 0.2127 0.0248 0.9077 0.191 Uiso 1 1 calc R
H21B H 0.1633 -0.0239 0.9653 0.191 Uiso 1 1 calc R
H21C H 0.1947 -0.0465 0.8813 0.191 Uiso 1 1 calc R
C22 C 0.5915(3) -0.08008(19) 0.7963(2) 0.0513(9) Uani 1 1 d .
C23 C 0.6353(4) -0.1872(2) 0.8562(3) 0.0721(14) Uani 1 1 d .
C24 C 0.6992(7) -0.1901(3) 0.9282(5) 0.150(3) Uani 1 1 d .
H24A H 0.7659 -0.1809 0.9147 0.180 Uiso 1 1 calc R
H24B H 0.6957 -0.2323 0.9509 0.180 Uiso 1 1 calc R
H24C H 0.6772 -0.1590 0.9658 0.180 Uiso 1 1 calc R
C25 C 0.5318(5) -0.2048(3) 0.8693(6) 0.161(4) Uani 1 1 d .
H25A H 0.5051 -0.1773 0.9090 0.194 Uiso 1 1 calc R
H25B H 0.5285 -0.2486 0.8866 0.194 Uiso 1 1 calc R
H25C H 0.4945 -0.1999 0.8211 0.194 Uiso 1 1 calc R
C26 C 0.6787(6) -0.2313(3) 0.7949(4) 0.115(2) Uani 1 1 d .
H26A H 0.6411 -0.2279 0.7466 0.138 Uiso 1 1 calc R
H26B H 0.6769 -0.2748 0.8135 0.138 Uiso 1 1 calc R
H26C H 0.7456 -0.2191 0.7858 0.138 Uiso 1 1 calc R
C27 C 0.8026(3) 0.1737(2) 0.5899(3) 0.0634(12) Uani 1 1 d .
C28 C 0.8634(4) 0.1265(2) 0.5606(3) 0.0603(11) Uani 1 1 d .
C29 C 0.9598(3) 0.1362(2) 0.5935(3) 0.0602(11) Uani 1 1 d .
C30 C 0.9564(4) 0.1907(2) 0.6431(3) 0.0713(14) Uani 1 1 d .
C31 C 0.8569(4) 0.2140(2) 0.6425(3) 0.0708(14) Uani 1 1 d .
C32 C 0.6965(4) 0.1849(3) 0.5672(4) 0.104(2) Uani 1 1 d .
H32A H 0.6908 0.2236 0.5368 0.125 Uiso 1 1 calc R
H32B H 0.6584 0.1888 0.6140 0.125 Uiso 1 1 calc R
H32C H 0.6726 0.1493 0.5364 0.125 Uiso 1 1 calc R
C33 C 0.8383(5) 0.0764(3) 0.4990(3) 0.0950(18) Uani 1 1 d .
H33A H 0.7686 0.0762 0.4889 0.114 Uiso 1 1 calc R
H33B H 0.8589 0.0349 0.5176 0.114 Uiso 1 1 calc R
H33C H 0.8717 0.0863 0.4511 0.114 Uiso 1 1 calc R
C34 C 1.0515(4) 0.1027(3) 0.5678(4) 0.109(2) Uani 1 1 d .
H34A H 1.0736 0.1216 0.5197 0.130 Uiso 1 1 calc R
H34B H 1.0377 0.0580 0.5594 0.130 Uiso 1 1 calc R
H34C H 1.1019 0.1072 0.6080 0.130 Uiso 1 1 calc R
C35 C 1.0436(5) 0.2218(3) 0.6814(4) 0.125(3) Uani 1 1 d .
H35A H 1.0930 0.1899 0.6925 0.150 Uiso 1 1 calc R
H35B H 1.0244 0.2417 0.7297 0.150 Uiso 1 1 calc R
H35C H 1.0696 0.2537 0.6467 0.150 Uiso 1 1 calc R
C36 C 0.8232(7) 0.2745(2) 0.6807(4) 0.130(3) Uani 1 1 d .
H36A H 0.8352 0.3102 0.6464 0.156 Uiso 1 1 calc R
H36B H 0.8587 0.2806 0.7297 0.156 Uiso 1 1 calc R
H36C H 0.7540 0.2716 0.6905 0.156 Uiso 1 1 calc R
C37 C 0.5320(3) -0.01519(19) 0.6160(2) 0.0558(10) Uani 1 1 d .
C38 C 0.4581(4) 0.0303(2) 0.6337(3) 0.0625(12) Uani 1 1 d .
C39 C 0.3755(3) -0.0023(2) 0.6631(3) 0.0613(11) Uani 1 1 d .
C40 C 0.3972(3) -0.0693(2) 0.6636(3) 0.0583(11) Uani 1 1 d .
C41 C 0.4927(3) -0.0779(2) 0.6338(2) 0.0590(11) Uani 1 1 d .
C42 C 0.6270(4) -0.0020(3) 0.5754(3) 0.0720(13) Uani 1 1 d .
H42A H 0.6140 0.0047 0.5202 0.086 Uiso 1 1 calc R
H42B H 0.6704 -0.0380 0.5824 0.086 Uiso 1 1 calc R
H42C H 0.6572 0.0357 0.5977 0.086 Uiso 1 1 calc R
C43 C 0.4649(5) 0.1014(2) 0.6180(3) 0.0837(16) Uani 1 1 d .
H43A H 0.5219 0.1185 0.6450 0.100 Uiso 1 1 calc R
H43B H 0.4070 0.1223 0.6367 0.100 Uiso 1 1 calc R
H43C H 0.4703 0.1086 0.5624 0.100 Uiso 1 1 calc R
C44 C 0.2794(4) 0.0278(3) 0.6837(4) 0.0938(18) Uani 1 1 d .
H44A H 0.2394 0.0329 0.6368 0.113 Uiso 1 1 calc R
H44B H 0.2912 0.0692 0.7071 0.113 Uiso 1 1 calc R
H44C H 0.2459 0.0009 0.7203 0.113 Uiso 1 1 calc R
C45 C 0.3269(4) -0.1223(2) 0.6860(3) 0.0805(15) Uani 1 1 d .
H45A H 0.2801 -0.1058 0.7225 0.097 Uiso 1 1 calc R
H45B H 0.3631 -0.1569 0.7101 0.097 Uiso 1 1 calc R
H45C H 0.2928 -0.1377 0.6396 0.097 Uiso 1 1 calc R
C46 C 0.5431(4) -0.1409(2) 0.6179(3) 0.0742(14) Uani 1 1 d .
H46A H 0.5250 -0.1717 0.6571 0.089 Uiso 1 1 calc R
H46B H 0.6131 -0.1349 0.6198 0.089 Uiso 1 1 calc R
H46C H 0.5233 -0.1564 0.5666 0.089 Uiso 1 1 calc R

loop_
_atom_site_aniso_label
_atom_site_aniso_U_11
_atom_site_aniso_U_22
_atom_site_aniso_U_33
_atom_site_aniso_U_23
_atom_site_aniso_U_13
_atom_site_aniso_U_12
Ru1 0.04638(19) 0.04586(17) 0.04386(18) 0.00322(12) 0.00159(13) -0.00211(14)
Ru2 0.04380(19) 0.04524(17) 0.04469(18) 0.00384(12) -0.00315(13) -0.00156(13)
N1 0.0483(19) 0.0430(17) 0.0431(17) 0.0014(12) -0.0019(14) -0.0025(14)
N2 0.0461(19) 0.0459(17) 0.054(2) 0.0015(13) 0.0027(15) 0.0024(14)
N3 0.094(3) 0.091(3) 0.062(3) -0.005(2) -0.014(2) -0.024(3)
N4 0.067(3) 0.081(3) 0.061(3) 0.0038(19) 0.012(2) -0.004(2)
N5 0.062(2) 0.053(2) 0.072(3) 0.0105(17) -0.0119(19) 0.0038(18)
C1 0.052(2) 0.0405(19) 0.047(2) -0.0002(15) 0.0000(17) -0.0048(17)
C2 0.051(3) 0.055(2) 0.077(3) 0.011(2) 0.012(2) 0.013(2)
C3 0.099(6) 0.127(6) 0.270(12) 0.081(6) 0.093(7) 0.060(5)
C4 0.160(8) 0.181(8) 0.102(5) 0.047(5) 0.010(5) 0.104(6)
C5 0.142(7) 0.065(4) 0.247(11) -0.043(5) -0.021(7) 0.034(4)
C6 0.049(2) 0.0400(19) 0.041(2) 0.0033(14) -0.0001(16) 0.0068(16)
C7 0.045(2) 0.0416(19) 0.049(2) 0.0092(15) 0.0013(17) 0.0048(16)
C8 0.051(3) 0.052(2) 0.074(3) 0.0064(19) 0.011(2) 0.0058(19)
C9 0.080(3) 0.050(2) 0.077(3) -0.001(2) 0.022(3) 0.020(2)
C10 0.083(4) 0.041(2) 0.089(4) -0.002(2) 0.020(3) 0.008(2)
C11 0.064(3) 0.046(2) 0.064(3) 0.0026(18) 0.007(2) -0.0055(19)
C12 0.058(3) 0.054(2) 0.047(2) 0.0007(16) 0.004(2) -0.0074(18)
C13 0.110(5) 0.124(5) 0.055(3) -0.012(3) -0.012(3) -0.042(4)
C14 0.342(19) 0.210(12) 0.198(12) -0.120(10) -0.011(12) 0.080(12)
C15 0.188(10) 0.338(15) 0.111(7) 0.046(8) -0.053(7) -0.154(11)
C16 0.206(10) 0.234(10) 0.076(5) 0.039(5) -0.039(6) -0.101(8)
C17 0.054(3) 0.056(2) 0.053(3) 0.0020(18) -0.006(2) -0.0038(19)
C18 0.069(3) 0.088(3) 0.064(3) -0.002(2) 0.018(3) -0.009(3)
C19 0.210(10) 0.184(8) 0.110(6) -0.070(6) 0.061(6) -0.079(7)
C20 0.142(7) 0.127(6) 0.090(5) 0.038(4) 0.020(4) -0.016(5)
C21 0.101(6) 0.238(10) 0.141(7) 0.059(7) 0.039(5) 0.053(6)
C22 0.049(2) 0.052(2) 0.052(2) -0.0009(17) -0.0027(18) -0.0079(19)
C23 0.073(3) 0.051(3) 0.091(4) 0.020(2) -0.010(3) 0.002(2)
C24 0.230(10) 0.089(5) 0.129(6) 0.038(4) -0.074(6) 0.012(5)
C25 0.093(5) 0.089(5) 0.303(13) 0.075(6) 0.029(7) -0.007(4)
C26 0.139(6) 0.062(3) 0.143(6) 0.004(3) -0.009(5) 0.016(4)
C27 0.057(3) 0.071(3) 0.062(3) 0.026(2) 0.003(2) 0.004(2)
C28 0.062(3) 0.072(3) 0.047(2) 0.0072(19) 0.010(2) -0.001(2)
C29 0.053(3) 0.073(3) 0.055(3) 0.019(2) 0.010(2) 0.003(2)
C30 0.077(4) 0.077(3) 0.059(3) 0.021(2) -0.003(2) -0.032(3)
C31 0.098(4) 0.047(2) 0.069(3) 0.016(2) 0.026(3) 0.003(2)
C32 0.075(4) 0.114(5) 0.123(5) 0.053(4) -0.001(4) 0.015(3)
C33 0.118(5) 0.111(4) 0.056(3) -0.013(3) 0.008(3) -0.021(4)
C34 0.077(4) 0.141(5) 0.109(5) 0.053(4) 0.039(4) 0.036(4)
C35 0.131(6) 0.146(6) 0.097(5) 0.043(4) -0.028(4) -0.088(5)
C36 0.219(9) 0.056(3) 0.117(6) 0.011(3) 0.068(6) 0.015(4)
C37 0.063(3) 0.060(2) 0.044(2) 0.0033(17) -0.0089(19) -0.011(2)
C38 0.074(3) 0.059(3) 0.054(3) 0.0111(19) -0.020(2) 0.002(2)
C39 0.054(3) 0.071(3) 0.059(3) 0.009(2) -0.013(2) 0.002(2)
C40 0.054(3) 0.066(3) 0.054(2) 0.0044(19) -0.015(2) -0.013(2)
C41 0.068(3) 0.061(3) 0.048(2) -0.0002(18) -0.012(2) -0.010(2)
C42 0.074(3) 0.091(3) 0.051(3) 0.004(2) 0.003(2) -0.018(3)
C43 0.115(5) 0.062(3) 0.074(3) 0.021(2) -0.020(3) 0.000(3)
C44 0.066(4) 0.108(4) 0.106(5) 0.007(3) -0.014(3) 0.023(3)
C45 0.072(3) 0.081(3) 0.088(4) 0.010(3) -0.013(3) -0.031(3)
C46 0.092(4) 0.065(3) 0.066(3) -0.011(2) 0.001(3) 0.001(3)

loop_
_atom_type_symbol
_atom_type_description
_atom_type_scat_dispersion_real
_atom_type_scat_dispersion_imag
_atom_type_scat_source
C C 0.0033 0.0016 'International Tables Vol C Tables 4.2.6.8 and 6.1.1.4'
H H 0.0000 0.0000 'International Tables Vol C Tables 4.2.6.8 and 6.1.1.4'
N N 0.0061 0.0033 'International Tables Vol C Tables 4.2.6.8 and 6.1.1.4'
Ru Ru -1.2594 0.8363 'International Tables Vol C Tables 4.2.6.8 and 6.1.1.4'

loop_
_geom_angle_atom_site_label_1
_geom_angle_atom_site_label_2
_geom_angle_atom_site_label_3
_geom_angle
C12 Ru1 N1 93.17(15)
C12 Ru1 N2 92.06(15)
N1 Ru1 N2 60.73(12)
C12 Ru1 C30 90.50(18)
N1 Ru1 C30 155.46(18)
N2 Ru1 C30 143.40(18)
C12 Ru1 C31 102.16(19)
N1 Ru1 C31 117.31(17)
N2 Ru1 C31 165.78(18)
C30 Ru1 C31 38.43(19)
C12 Ru1 C29 115.51(18)
N1 Ru1 C29 150.92(16)
N2 Ru1 C29 110.75(15)
C30 Ru1 C29 37.72(18)
C31 Ru1 C29 63.46(17)
C12 Ru1 C27 138.78(18)
N1 Ru1 C27 100.29(14)
N2 Ru1 C27 128.47(16)
C30 Ru1 C27 62.42(18)
C31 Ru1 C27 37.42(18)
C29 Ru1 C27 61.75(17)
C12 Ru1 C28 151.95(18)
N1 Ru1 C28 114.57(15)
N2 Ru1 C28 104.76(14)
C30 Ru1 C28 62.62(17)
C31 Ru1 C28 62.38(17)
C29 Ru1 C28 37.54(17)
C27 Ru1 C28 36.01(16)
C12 Ru1 C1 89.40(14)
N1 Ru1 C1 30.74(11)
N2 Ru1 C1 30.38(11)
C30 Ru1 C1 173.75(18)
C31 Ru1 C1 147.46(17)
C29 Ru1 C1 137.65(15)
C27 Ru1 C1 120.88(15)
C28 Ru1 C1 116.41(14)
C22 Ru2 C17 85.61(18)
C22 Ru2 C7 101.61(15)
C17 Ru2 C7 88.29(15)
C22 Ru2 C40 113.22(17)
C17 Ru2 C40 96.88(17)
C7 Ru2 C40 145.05(15)
C22 Ru2 C41 94.45(17)
C17 Ru2 C41 128.63(17)
C7 Ru2 C41 140.92(15)
C40 Ru2 C41 36.84(16)
C22 Ru2 C39 150.21(17)
C17 Ru2 C39 96.09(18)
C7 Ru2 C39 108.16(15)
C40 Ru2 C39 36.99(16)
C41 Ru2 C39 61.41(17)
C22 Ru2 C37 110.98(17)
C17 Ru2 C37 156.60(18)
C7 Ru2 C37 103.61(14)
C40 Ru2 C37 61.90(16)
C41 Ru2 C37 37.39(14)
C39 Ru2 C37 61.22(17)
C22 Ru2 C38 147.16(18)
C17 Ru2 C38 126.38(18)
C7 Ru2 C38 88.01(15)
C40 Ru2 C38 61.18(16)
C41 Ru2 C38 61.17(16)
C39 Ru2 C38 36.28(16)
C37 Ru2 C38 36.37(16)
C1 N1 C6 123.9(3)
C1 N1 Ru1 93.0(2)
C6 N1 Ru1 137.6(2)
C1 N2 C2 121.1(3)
C1 N2 Ru1 92.5(2)
C2 N2 Ru1 140.5(3)
C12 N3 C13 165.4(6)
C17 N4 C18 170.9(5)
C22 N5 C23 143.2(4)
N2 C1 N1 112.3(3)
N2 C1 Ru1 57.09(19)
N1 C1 Ru1 56.26(19)
N2 C2 C3 109.1(4)
N2 C2 C4 111.8(4)
C3 C2 C4 110.0(6)
N2 C2 C5 109.8(4)
C3 C2 C5 109.8(6)
C4 C2 C5 106.3(6)
C7 C6 N1 126.9(3)
C7 C6 C11 120.3(3)
N1 C6 C11 112.8(3)
C6 C7 C8 114.3(3)
C6 C7 Ru2 130.4(3)
C8 C7 Ru2 114.6(3)
C9 C8 C7 124.9(4)
C10 C9 C8 118.8(4)
C11 C10 C9 119.4(4)
C10 C11 C6 122.4(4)
N3 C12 Ru1 171.1(4)
N3 C13 C14 105.9(7)
N3 C13 C15 109.6(6)
C14 C13 C15 109.5(9)
N3 C13 C16 110.5(6)
C14 C13 C16 112.0(8)
C15 C13 C16 109.3(7)
N4 C17 Ru2 175.1(4)
N4 C18 C21 106.8(5)
N4 C18 C20 109.2(5)
C21 C18 C20 110.8(6)
N4 C18 C19 107.7(5)
C21 C18 C19 112.5(7)
C20 C18 C19 109.6(6)
N5 C22 Ru2 173.4(4)
N5 C23 C25 109.1(4)
N5 C23 C24 107.1(4)
C25 C23 C24 114.1(7)
N5 C23 C26 108.4(4)
C25 C23 C26 109.8(6)
C24 C23 C26 108.1(5)
C28 C27 C31 109.8(4)
C28 C27 C32 126.5(5)
C31 C27 C32 123.6(5)
C28 C27 Ru1 72.2(2)
C31 C27 Ru1 69.4(3)
C32 C27 Ru1 127.5(3)
C27 C28 C29 107.9(4)
C27 C28 C33 127.7(5)
C29 C28 C33 124.1(5)
C27 C28 Ru1 71.8(2)
C29 C28 Ru1 69.4(2)
C33 C28 Ru1 128.5(3)
C30 C29 C28 107.9(4)
C30 C29 C34 125.7(5)
C28 C29 C34 125.5(5)
C30 C29 Ru1 70.4(2)
C28 C29 Ru1 73.0(2)
C34 C29 Ru1 131.0(3)
C29 C30 C31 108.0(4)
C29 C30 C35 125.0(6)
C31 C30 C35 126.7(6)
C29 C30 Ru1 71.8(2)
C31 C30 Ru1 71.2(2)
C35 C30 Ru1 127.6(3)
C27 C31 C30 106.4(4)
C27 C31 C36 127.6(6)
C30 C31 C36 125.4(6)
C27 C31 Ru1 73.1(2)
C30 C31 Ru1 70.4(2)
C36 C31 Ru1 128.2(3)
C38 C37 C41 107.1(4)
C38 C37 C42 126.5(4)
C41 C37 C42 125.9(4)
C38 C37 Ru2 72.5(2)
C41 C37 Ru2 70.6(2)
C42 C37 Ru2 128.8(3)
C37 C38 C39 108.9(4)
C37 C38 C43 125.0(5)
C39 C38 C43 126.0(5)
C37 C38 Ru2 71.2(2)
C39 C38 Ru2 71.2(2)
C43 C38 Ru2 126.9(3)
C40 C39 C38 107.9(4)
C40 C39 C44 126.2(4)
C38 C39 C44 125.7(4)
C40 C39 Ru2 70.3(2)
C38 C39 Ru2 72.6(2)
C44 C39 Ru2 126.4(4)
C39 C40 C41 108.2(4)
C39 C40 C45 125.6(5)
C41 C40 C45 125.9(4)
C39 C40 Ru2 72.7(2)
C41 C40 Ru2 72.1(2)
C45 C40 Ru2 124.7(3)
C40 C41 C37 107.8(4)
C40 C41 C46 126.7(4)
C37 C41 C46 125.3(4)
C40 C41 Ru2 71.0(2)
C37 C41 Ru2 72.0(2)
C46 C41 Ru2 125.6(3)

loop_
_geom_bond_atom_site_label_1
_geom_bond_atom_site_label_2
_geom_bond_distance
Ru1 C12 1.901(4)
Ru1 N1 2.157(3)
Ru1 N2 2.177(3)
Ru1 C30 2.176(4)
Ru1 C31 2.187(4)
Ru1 C29 2.194(4)
Ru1 C27 2.235(4)
Ru1 C28 2.241(4)
Ru1 C1 2.590(4)
Ru2 C22 1.887(4)
Ru2 C17 1.914(5)
Ru2 C7 2.155(4)
Ru2 C40 2.230(4)
Ru2 C41 2.244(4)
Ru2 C39 2.260(4)
Ru2 C37 2.262(4)
Ru2 C38 2.279(4)
N1 C1 1.326(5)
N1 C6 1.413(5)
N2 C1 1.311(5)
N2 C2 1.454(5)
N3 C12 1.163(5)
N3 C13 1.423(6)
N4 C17 1.165(5)
N4 C18 1.429(6)
N5 C22 1.180(5)
N5 C23 1.470(5)
C2 C3 1.468(7)
C2 C4 1.493(8)
C2 C5 1.514(8)
C6 C7 1.415(5)
C6 C11 1.409(5)
C7 C8 1.404(5)
C8 C9 1.391(6)
C9 C10 1.364(7)
C10 C11 1.361(6)
C13 C14 1.497(12)
C13 C15 1.472(10)
C13 C16 1.493(9)
C18 C21 1.484(9)
C18 C20 1.491(7)
C18 C19 1.481(8)
C23 C25 1.474(8)
C23 C24 1.486(8)
C23 C26 1.516(8)
C27 C28 1.384(6)
C27 C31 1.419(7)
C27 C32 1.502(7)
C28 C29 1.428(7)
C28 C33 1.510(7)
C29 C30 1.413(7)
C29 C34 1.502(7)
C30 C31 1.436(7)
C30 C35 1.487(7)
C31 C36 1.494(7)
C37 C38 1.417(6)
C37 C41 1.444(6)
C37 C42 1.502(6)
C38 C39 1.413(6)
C38 C43 1.506(6)
C39 C40 1.425(6)
C39 C44 1.497(7)
C40 C41 1.414(6)
C40 C45 1.513(6)
C41 C46 1.508(6)
